data_7049438
loop_
_publ_author_name
'Rosenzweig, Michael W.'
'H\"ummer, Julian'
'Scheurer, Andreas'
'Lamsfus, Carlos Alvarez'
'Heinemann, Frank W.'
'Maron, Laurent'
'Mazzanti, Marinella'
'Meyer, Karsten'

_publ_section_title
;
 A complete series of uranium(iv) complexes with terminal
 hydrochalcogenido (EH) and chalcogenido (E) ligands E = O, S, Se, Te.
;
_journal_issue 29
_journal_name_full 'Dalton transactions (Cambridge, England : 2003)'
_journal_page_first 10853
_journal_page_last 10864
_journal_paper_doi 10.1039/c9dt00530g
_journal_volume 48
_journal_year 2019
_chemical_absolute_configuration ad
_chemical_formula_moiety 'C60 H78 N3 O3 Te1 U1, C18 H36 K1 N2 O6'
_chemical_formula_sum 'C78 H114 K N5 O9 Te U'
_chemical_formula_weight 1670.47
_space_group_crystal_system hexagonal
_space_group_IT_number 173
_space_group_name_Hall 'P 6c'
_space_group_name_H-M_alt 'P 63'
_symmetry_space_group_name_Hall 'P 6c'
_symmetry_space_group_name_H-M 'P 63'
_atom_sites_solution_hydrogens geom
_audit_creation_date 2019-01-24
_audit_creation_method
;
Olex2 1.2
(compiled 2018.05.29 svn.r3508 for OlexSys, GUI svn.r5506)
;
_audit_update_record
;
2019-01-25 deposited with the CCDC.    2019-03-25 downloaded from the CCDC.
;
_cell_angle_alpha 90
_cell_angle_beta 90
_cell_angle_gamma 120
_cell_formula_units_Z 2
_cell_length_a 14.886(4)
_cell_length_b 14.886(4)
_cell_length_c 19.469(6)
_cell_measurement_reflns_used 1673
_cell_measurement_temperature 100(2)
_cell_measurement_theta_max 17.35
_cell_measurement_theta_min 2.62
_cell_volume 3736.2(18)
_computing_cell_refinement 'Bruker SAINT'
_computing_data_collection 'Bruker APEX2'
_computing_data_reduction 'Bruker SAINT'
_computing_molecular_graphics 'SHELXTL 6.12 (Bruker AXS, 2002)'
_computing_publication_material 'Olex2 (Dolomanov et al., 2009)'
_computing_structure_refinement 'SHELXL-2016/6 (Sheldrick, 2015)'
_computing_structure_solution 'SHELX XT 2014/5 (Sheldrick, 2015)'
_diffrn_ambient_temperature 100(2)
_diffrn_detector_area_resol_mean 83.33
_diffrn_measured_fraction_theta_full 0.999
_diffrn_measured_fraction_theta_max 0.999
_diffrn_measurement_device_type 'Bruker Kappa APEX II CCD area detector'
_diffrn_measurement_method 'phi and omega scans'
_diffrn_radiation_monochromator 'Quazar focussing montel optics'
_diffrn_radiation_source 'ImuS micro-focus tube'
_diffrn_radiation_type MoK\a
_diffrn_radiation_wavelength 0.71073
_diffrn_reflns_av_R_equivalents 0.3026
_diffrn_reflns_av_unetI/netI 0.1440
_diffrn_reflns_Laue_measured_fraction_full 0.999
_diffrn_reflns_Laue_measured_fraction_max 0.999
_diffrn_reflns_limit_h_max 18
_diffrn_reflns_limit_h_min -18
_diffrn_reflns_limit_k_max 18
_diffrn_reflns_limit_k_min -18
_diffrn_reflns_limit_l_max 24
_diffrn_reflns_limit_l_min -24
_diffrn_reflns_number 59372
_diffrn_reflns_point_group_measured_fraction_full 0.999
_diffrn_reflns_point_group_measured_fraction_max 0.999
_diffrn_reflns_theta_full 25.242
_diffrn_reflns_theta_max 26.009
_diffrn_reflns_theta_min 2.092
_exptl_absorpt_coefficient_mu 2.670
_exptl_absorpt_correction_T_max 0.7455
_exptl_absorpt_correction_T_min 0.6163
_exptl_absorpt_correction_type multi-scan
_exptl_absorpt_process_details
;
SADABS-2014/4 (Bruker,2014/4) was used for absorption correction.
wR2(int) was 0.1160 before and 0.0989 after correction.
The Ratio of minimum to maximum transmission is 0.8267.
The \l/2 correction factor is 0.00150.
;
_exptl_crystal_colour green
_exptl_crystal_density_diffrn 1.485
_exptl_crystal_description needle
_exptl_crystal_F_000 1704
_exptl_crystal_size_max 0.15
_exptl_crystal_size_mid 0.025
_exptl_crystal_size_min 0.02
_refine_diff_density_max 1.207
_refine_diff_density_min -3.290
_refine_diff_density_rms 0.164
_refine_ls_abs_structure_details
;
 Flack x determined using 953 quotients [(I+)-(I-)]/[(I+)+(I-)]
 (Parsons, Flack and Wagner, Acta Cryst. B69 (2013) 249-259).
;
_refine_ls_abs_structure_Flack 0.043(9)
_refine_ls_extinction_method none
_refine_ls_goodness_of_fit_ref 1.000
_refine_ls_hydrogen_treatment constr
_refine_ls_matrix_type full
_refine_ls_number_parameters 287
_refine_ls_number_reflns 4920
_refine_ls_number_restraints 25
_refine_ls_restrained_S_all 0.999
_refine_ls_R_factor_all 0.1463
_refine_ls_R_factor_gt 0.0599
_refine_ls_shift/su_max 0.000
_refine_ls_shift/su_mean 0.000
_refine_ls_structure_factor_coef Fsqd
_refine_ls_weighting_details 'w=1/[\s^2^(Fo^2^)+(0.0639P)^2^+5.1165P] where P=(Fo^2^+2Fc^2^)/3'
_refine_ls_weighting_scheme calc
_refine_ls_wR_factor_gt 0.1247
_refine_ls_wR_factor_ref 0.1568
_reflns_Friedel_coverage 0.939
_reflns_Friedel_fraction_full 0.999
_reflns_Friedel_fraction_max 0.999
_reflns_number_gt 2656
_reflns_number_total 4920
_reflns_threshold_expression 'I > 2\s(I)'
_cod_data_source_file c9dt00530g2.cif
_cod_data_source_block mr1601
_cod_depositor_comments 'Adding full bibliography for 7049435--7049440.cif.'
_cod_original_cell_volume 3736(2)
_cod_database_code 7049438
_shelx_shelxl_version_number 2016/6
_shelx_space_group_comment
;
The symmetry employed for this shelxl refinement is uniquely defined
by the following loop, which should always be used as a source of
symmetry information in preference to the above space-group names.
They are only intended as comments.
;
_shelx_estimated_absorpt_t_max 0.949
_shelx_estimated_absorpt_t_min 0.690
_olex2_refinement_description
;
1. Fixed Uiso
 At 1.2 times of:
  All C(H) groups, {H17A,H17B} of C17, {H22A,H22B} of C22, {H25A,H25B} of C25,
   {H24A,H24B} of C24, {H19A,H19B} of C19, {H26A,H26B} of C26, {H16A,H16B} of
  C16, {H18A,H18B} of C18, {H14A,H14B} of C14, {H21A,H21B} of C21, {H23A,H23B}
  of C23, {H15A,H15B} of C15, {H3A,H3B} of C3
 At 1.5 times of:
  All C(H,H,H) groups, {H2A,H2B} of C2, {H1A,H1B} of C1
2. Uiso/Uaniso restraints and constraints
Uanis(O1) \\sim Ueq, Uanis(C1) \\sim Ueq, Uanis(C6) \\sim Ueq, Uanis(C23) \\sim
Ueq: with sigma of 0.005 and sigma for terminal atoms of 0.01
3.a Ternary CH refined with riding coordinates:
 C11(H11), C12(H12), C13(H13)
3.b Secondary CH2 refined with riding coordinates:
 C1(H1A,H1B), C2(H2A,H2B), C3(H3A,H3B), C14(H14A,H14B), C15(H15A,H15B),
 C16(H16A,H16B), C17(H17A,H17B), C18(H18A,H18B), C19(H19A,H19B), C21(H21A,H21B),
  C22(H22A,H22B), C23(H23A,H23B), C24(H24A,H24B), C25(H25A,H25B), C26(H26A,H26B)
3.c Aromatic/amide H refined with riding coordinates:
 C7(H7), C9(H9)
3.d Idealised Me refined as rotating group:
 C20(H20A,H20B,H20C)
;
_olex2_submission_special_instructions 'No special instructions were received'

loop_
_space_group_symop_operation_xyz
'x, y, z'
'x-y, x, z+1/2'
'y, -x+y, z+1/2'
'-y, x-y, z'
'-x+y, -x, z'
'-x, -y, z+1/2'

loop_
_atom_site_label
_atom_site_type_symbol
_atom_site_fract_x
_atom_site_fract_y
_atom_site_fract_z
_atom_site_U_iso_or_equiv
_atom_site_adp_type
_atom_site_occupancy
_atom_site_site_symmetry_order
_atom_site_calc_flag
_atom_site_refinement_flags_posn
_atom_site_refinement_flags_adp
_atom_site_refinement_flags_occupancy
U1 U 0.000000 0.000000 0.74665(5) 0.0178(3) Uani 1 3 d S T P
Te1 Te 0.000000 0.000000 0.89774(10) 0.0257(5) Uani 1 3 d S T P
O1 O -0.0177(9) 0.1379(9) 0.7559(8) 0.021(3) Uani 1 1 d . U .
N1 N -0.1034(12) 0.0165(12) 0.6336(9) 0.023(4) Uani 1 1 d . . .
C1 C -0.1624(15) -0.0878(15) 0.6040(12) 0.027(5) Uani 1 1 d . U .
H1A H -0.204881 -0.086242 0.565406 0.041 Uiso 1 1 calc R . .
H1B H -0.210339 -0.135704 0.639270 0.041 Uiso 1 1 calc R . .
C2 C -0.0368(14) 0.0935(14) 0.5778(12) 0.031(5) Uani 1 1 d . . .
H2A H -0.066827 0.137347 0.564891 0.046 Uiso 1 1 calc R . .
H2B H -0.036105 0.055202 0.536404 0.046 Uiso 1 1 calc R . .
C3 C -0.1788(17) 0.0445(16) 0.6631(11) 0.027(5) Uani 1 1 d . . .
H3A H -0.209459 0.003103 0.705297 0.033 Uiso 1 1 calc R . .
H3B H -0.235769 0.025393 0.629773 0.033 Uiso 1 1 calc R . .
C4 C -0.1313(16) 0.1584(16) 0.6806(10) 0.022(5) Uani 1 1 d . . .
C5 C -0.0538(14) 0.1970(14) 0.7321(10) 0.022(5) Uani 1 1 d . . .
C6 C -0.0161(13) 0.3033(13) 0.7573(11) 0.020(4) Uani 1 1 d . U .
C7 C -0.0453(17) 0.3649(16) 0.7189(10) 0.028(5) Uani 1 1 d . . .
H7 H -0.017240 0.435560 0.731551 0.033 Uiso 1 1 calc R . .
C8 C -0.1154(17) 0.3260(17) 0.6617(12) 0.029(5) Uani 1 1 d . . .
C9 C -0.1586(17) 0.2220(17) 0.6473(11) 0.027(5) Uani 1 1 d . . .
H9 H -0.209971 0.192922 0.612413 0.032 Uiso 1 1 calc R . .
C10 C 0.0486(13) 0.3430(12) 0.8209(13) 0.022(4) Uani 1 1 d . . .
C11 C 0.2205(16) 0.3945(16) 0.8770(11) 0.024(5) Uani 1 1 d . . .
H11 H 0.290566 0.402739 0.868924 0.029 Uiso 1 1 calc R . .
C12 C 0.0562(15) 0.3024(14) 0.9451(11) 0.023(4) Uani 1 1 d . . .
H12 H 0.019692 0.250550 0.982438 0.028 Uiso 1 1 calc R . .
C13 C 0.1214(18) 0.4863(18) 0.9102(13) 0.033(6) Uani 1 1 d . . .
H13 H 0.127635 0.554046 0.923512 0.039 Uiso 1 1 calc R . .
C14 C 0.1565(14) 0.3575(14) 0.8133(12) 0.028(5) Uani 1 1 d . . .
H14A H 0.150128 0.290567 0.799339 0.034 Uiso 1 1 calc R . .
H14B H 0.193146 0.408029 0.775972 0.034 Uiso 1 1 calc R . .
C15 C 0.0619(15) 0.4488(14) 0.8428(11) 0.028(5) Uani 1 1 d . . .
H15A H 0.099550 0.500669 0.806451 0.033 Uiso 1 1 calc R . .
H15B H -0.007332 0.442157 0.848208 0.033 Uiso 1 1 calc R . .
C16 C 0.1642(16) 0.3164(16) 0.9349(11) 0.027(5) Uani 1 1 d . . .
H16A H 0.158287 0.248884 0.923160 0.032 Uiso 1 1 calc R . .
H16B H 0.204497 0.341694 0.978030 0.032 Uiso 1 1 calc R . .
C17 C 0.0661(18) 0.4078(16) 0.9661(11) 0.035(5) Uani 1 1 d . . .
H17A H -0.003731 0.398826 0.973434 0.042 Uiso 1 1 calc R . .
H17B H 0.105399 0.432334 1.009625 0.042 Uiso 1 1 calc R . .
C18 C -0.0061(15) 0.2650(15) 0.8807(10) 0.025(5) Uani 1 1 d . . .
H18A H -0.075606 0.256541 0.888468 0.030 Uiso 1 1 calc R . .
H18B H -0.015218 0.196536 0.867993 0.030 Uiso 1 1 calc R . .
C19 C 0.2310(16) 0.5000(15) 0.9014(13) 0.027(6) Uani 1 1 d . . .
H19A H 0.268832 0.521370 0.945600 0.033 Uiso 1 1 calc R . .
H19B H 0.270639 0.554843 0.867045 0.033 Uiso 1 1 calc R . .
C20 C -0.142(2) 0.3953(19) 0.6227(12) 0.044(6) Uani 1 1 d . . .
H20A H -0.205227 0.353279 0.596057 0.067 Uiso 1 1 calc GR . .
H20B H -0.084778 0.438835 0.591512 0.067 Uiso 1 1 calc GR . .
H20C H -0.153031 0.439411 0.654839 0.067 Uiso 1 1 calc GR . .
K1 K 0.666667 0.333333 0.9776(4) 0.026(2) Uani 1 3 d S T P
O2 O 0.8022(15) 0.5161(13) 0.9076(11) 0.048(5) Uani 1 1 d . . .
O3 O 0.8271(14) 0.5074(14) 1.0473(10) 0.051(5) Uani 1 1 d . . .
N2 N 0.666667 0.333333 0.826(2) 0.032(7) Uani 1 3 d S T P
N3 N 0.666667 0.333333 1.1285(17) 0.049(10) Uani 1 3 d S T P
C21 C 0.7129(19) 0.4394(19) 0.8034(12) 0.049(7) Uani 1 1 d . . .
H21A H 0.663384 0.463861 0.813057 0.058 Uiso 1 1 calc R . .
H21B H 0.721734 0.440687 0.752958 0.058 Uiso 1 1 calc R . .
C22 C 0.8167(18) 0.516(2) 0.8348(17) 0.055(8) Uani 1 1 d . . .
H22A H 0.869111 0.496082 0.824178 0.066 Uiso 1 1 calc R . .
H22B H 0.841009 0.586639 0.815892 0.066 Uiso 1 1 calc R . .
C23 C 0.8959(19) 0.5877(19) 0.9392(15) 0.046(7) Uani 1 1 d . U .
H23A H 0.928069 0.654691 0.914351 0.055 Uiso 1 1 calc R . .
H23B H 0.944983 0.561152 0.939017 0.055 Uiso 1 1 calc R . .
C24 C 0.8709(17) 0.6018(16) 1.0109(12) 0.043(7) Uani 1 1 d . . .
H24A H 0.934968 0.653911 1.034377 0.052 Uiso 1 1 calc R . .
H24B H 0.821514 0.628011 1.010391 0.052 Uiso 1 1 calc R . .
C25 C 0.802(3) 0.519(2) 1.1143(18) 0.068(11) Uani 1 1 d . . .
H25A H 0.746819 0.537564 1.113891 0.081 Uiso 1 1 calc R . .
H25B H 0.863999 0.576318 1.137101 0.081 Uiso 1 1 calc R . .
C26 C 0.766(3) 0.418(3) 1.1540(14) 0.072(10) Uani 1 1 d . . .
H26A H 0.819172 0.397411 1.150483 0.087 Uiso 1 1 calc R . .
H26B H 0.758095 0.430238 1.203118 0.087 Uiso 1 1 calc R . .

loop_
_atom_site_aniso_label
_atom_site_aniso_U_11
_atom_site_aniso_U_22
_atom_site_aniso_U_33
_atom_site_aniso_U_23
_atom_site_aniso_U_13
_atom_site_aniso_U_12
U1 0.0180(4) 0.0180(4) 0.0175(5) 0.000 0.000 0.00898(18)
Te1 0.0230(8) 0.0230(8) 0.0310(13) 0.000 0.000 0.0115(4)
O1 0.023(5) 0.017(5) 0.028(6) 0.000(5) -0.004(5) 0.014(4)
N1 0.015(8) 0.024(10) 0.024(10) 0.002(8) -0.001(7) 0.006(7)
C1 0.026(7) 0.030(7) 0.031(8) 0.000(6) -0.007(6) 0.018(6)
C2 0.031(11) 0.025(10) 0.036(13) -0.016(12) -0.020(13) 0.013(9)
C3 0.025(13) 0.024(12) 0.032(13) 0.007(9) 0.001(9) 0.012(11)
C4 0.017(11) 0.020(11) 0.015(11) -0.002(8) 0.002(8) 0.000(9)
C5 0.014(9) 0.020(10) 0.025(15) 0.004(8) 0.003(8) 0.003(8)
C6 0.021(6) 0.019(6) 0.020(8) 0.002(6) 0.006(6) 0.011(5)
C7 0.036(12) 0.024(11) 0.025(11) 0.009(9) 0.007(10) 0.016(10)
C8 0.020(12) 0.025(13) 0.039(14) 0.004(10) 0.011(10) 0.008(10)
C9 0.037(14) 0.035(13) 0.015(12) 0.004(11) -0.002(11) 0.023(11)
C10 0.022(9) 0.016(8) 0.029(10) 0.002(12) -0.002(12) 0.010(7)
C11 0.020(11) 0.028(12) 0.028(13) 0.016(10) 0.003(10) 0.013(9)
C12 0.032(12) 0.008(9) 0.027(12) 0.004(9) 0.006(10) 0.008(9)
C13 0.029(13) 0.026(13) 0.057(17) 0.001(11) -0.003(11) 0.023(11)
C14 0.029(10) 0.016(9) 0.037(15) 0.007(11) 0.012(12) 0.009(8)
C15 0.027(11) 0.015(9) 0.037(14) -0.001(9) -0.005(9) 0.008(8)
C16 0.037(13) 0.015(11) 0.024(11) 0.004(9) -0.005(10) 0.010(10)
C17 0.045(14) 0.044(14) 0.019(11) -0.017(11) -0.005(11) 0.025(12)
C18 0.029(12) 0.014(10) 0.031(13) 0.005(9) -0.006(10) 0.010(9)
C19 0.030(13) 0.017(11) 0.037(14) -0.001(11) -0.003(11) 0.013(10)
C20 0.056(16) 0.051(16) 0.029(14) 0.000(12) -0.008(12) 0.029(14)
K1 0.023(2) 0.023(2) 0.032(6) 0.000 0.000 0.0116(12)
O2 0.040(11) 0.028(10) 0.074(17) 0.002(10) 0.007(10) 0.016(9)
O3 0.040(10) 0.045(11) 0.066(14) -0.017(10) -0.007(9) 0.019(9)
N2 0.032(9) 0.032(9) 0.030(18) 0.000 0.000 0.016(5)
N3 0.065(17) 0.065(17) 0.016(19) 0.000 0.000 0.032(8)
C21 0.051(16) 0.056(16) 0.042(18) 0.013(12) 0.010(12) 0.030(14)
C22 0.046(15) 0.054(15) 0.08(3) 0.025(18) 0.016(18) 0.035(13)
C23 0.046(9) 0.040(9) 0.051(9) -0.005(6) 0.001(6) 0.020(7)
C24 0.032(12) 0.021(11) 0.05(2) -0.003(11) -0.010(12) -0.003(10)
C25 0.08(2) 0.046(19) 0.06(3) -0.023(18) -0.015(19) 0.018(18)
C26 0.10(3) 0.10(3) 0.034(17) -0.032(18) -0.020(17) 0.06(2)

loop_
_atom_type_symbol
_atom_type_description
_atom_type_scat_dispersion_real
_atom_type_scat_dispersion_imag
_atom_type_scat_source
C C 0.0033 0.0016 'International Tables Vol C Tables 4.2.6.8 and 6.1.1.4'
H H 0.0000 0.0000 'International Tables Vol C Tables 4.2.6.8 and 6.1.1.4'
N N 0.0061 0.0033 'International Tables Vol C Tables 4.2.6.8 and 6.1.1.4'
O O 0.0106 0.0060 'International Tables Vol C Tables 4.2.6.8 and 6.1.1.4'
K K 0.2009 0.2494 'International Tables Vol C Tables 4.2.6.8 and 6.1.1.4'
Te Te -0.5308 1.6751 'International Tables Vol C Tables 4.2.6.8 and 6.1.1.4'
U U -9.6767 9.6646 'International Tables Vol C Tables 4.2.6.8 and 6.1.1.4'

loop_
_geom_angle_atom_site_label_1
_geom_angle_atom_site_label_2
_geom_angle_atom_site_label_3
_geom_angle
_geom_angle_site_symmetry_1
_geom_angle_site_symmetry_3
O1 U1 Te1 85.3(4) 4 .
O1 U1 Te1 85.3(4) 5 .
O1 U1 Te1 85.3(4) . .
O1 U1 O1 119.34(12) . 4
O1 U1 O1 119.34(12) 4 5
O1 U1 O1 119.34(12) . 5
O1 U1 N1 83.8(5) 4 .
O1 U1 N1 130.8(5) 4 5
O1 U1 N1 83.8(5) . 5
O1 U1 N1 69.6(5) 4 4
O1 U1 N1 83.8(5) 5 4
O1 U1 N1 130.8(5) 5 .
O1 U1 N1 69.6(5) . .
O1 U1 N1 130.8(5) . 4
O1 U1 N1 69.6(5) 5 5
N1 U1 Te1 142.7(3) . .
N1 U1 Te1 142.7(3) 4 .
N1 U1 Te1 142.7(3) 5 .
N1 U1 N1 63.3(6) . 4
N1 U1 N1 63.3(6) . 5
N1 U1 N1 63.3(6) 4 5
C5 O1 U1 150.2(13) . .
C1 N1 U1 106.4(11) . .
C1 N1 C2 109.5(16) . .
C1 N1 C3 108.1(15) . .
C2 N1 U1 116.8(11) . .
C3 N1 U1 104.4(12) . .
C3 N1 C2 111.2(15) . .
N1 C1 H1A 108.9 . .
N1 C1 H1B 108.9 . .
N1 C1 C2 113.4(16) . 4
H1A C1 H1B 107.7 . .
C2 C1 H1A 108.9 4 .
C2 C1 H1B 108.9 4 .
N1 C2 C1 110.0(17) . 5
N1 C2 H2A 109.7 . .
N1 C2 H2B 109.7 . .
C1 C2 H2A 109.7 5 .
C1 C2 H2B 109.7 5 .
H2A C2 H2B 108.2 . .
N1 C3 H3A 108.8 . .
N1 C3 H3B 108.8 . .
N1 C3 C4 113.8(17) . .
H3A C3 H3B 107.7 . .
C4 C3 H3A 108.8 . .
C4 C3 H3B 108.8 . .
C5 C4 C3 116.3(19) . .
C9 C4 C3 122.3(19) . .
C9 C4 C5 121.3(19) . .
O1 C5 C4 119.9(18) . .
O1 C5 C6 122.2(17) . .
C4 C5 C6 117.8(18) . .
C5 C6 C10 121.6(16) . .
C7 C6 C5 116.5(18) . .
C7 C6 C10 121.9(17) . .
C6 C7 H7 118.4 . .
C6 C7 C8 123(2) . .
C8 C7 H7 118.4 . .
C7 C8 C20 121(2) . .
C9 C8 C7 117(2) . .
C9 C8 C20 123(2) . .
C4 C9 C8 123(2) . .
C4 C9 H9 118.3 . .
C8 C9 H9 118.3 . .
C6 C10 C14 113.7(19) . .
C6 C10 C15 111.1(15) . .
C6 C10 C18 109.3(14) . .
C14 C10 C15 107.1(14) . .
C14 C10 C18 107.5(16) . .
C15 C10 C18 107.8(18) . .
C14 C11 H11 110.4 . .
C14 C11 C16 109.0(17) . .
C14 C11 C19 110.3(16) . .
C16 C11 H11 110.4 . .
C16 C11 C19 106.2(18) . .
C19 C11 H11 110.4 . .
C16 C12 H12 109.1 . .
C16 C12 C17 109.5(16) . .
C17 C12 H12 109.1 . .
C18 C12 H12 109.1 . .
C18 C12 C16 110.9(18) . .
C18 C12 C17 109.0(17) . .
C15 C13 H13 109.6 . .
C15 C13 C19 109.5(19) . .
C17 C13 H13 109.6 . .
C17 C13 C15 110.2(18) . .
C17 C13 C19 108.3(18) . .
C19 C13 H13 109.6 . .
C10 C14 H14A 108.8 . .
C10 C14 H14B 108.8 . .
C11 C14 C10 114.0(19) . .
C11 C14 H14A 108.8 . .
C11 C14 H14B 108.8 . .
H14A C14 H14B 107.7 . .
C10 C15 H15A 109.3 . .
C10 C15 H15B 109.3 . .
C13 C15 C10 111.5(17) . .
C13 C15 H15A 109.3 . .
C13 C15 H15B 109.3 . .
H15A C15 H15B 108.0 . .
C11 C16 H16A 109.7 . .
C11 C16 H16B 109.7 . .
C12 C16 C11 109.7(16) . .
C12 C16 H16A 109.7 . .
C12 C16 H16B 109.7 . .
H16A C16 H16B 108.2 . .
C12 C17 H17A 109.8 . .
C12 C17 H17B 109.8 . .
C13 C17 C12 109.4(17) . .
C13 C17 H17A 109.8 . .
C13 C17 H17B 109.8 . .
H17A C17 H17B 108.2 . .
C10 C18 H18A 109.5 . .
C10 C18 H18B 109.5 . .
C12 C18 C10 110.8(17) . .
C12 C18 H18A 109.5 . .
C12 C18 H18B 109.5 . .
H18A C18 H18B 108.1 . .
C11 C19 H19A 109.8 . .
C11 C19 H19B 109.8 . .
C13 C19 C11 109.2(17) . .
C13 C19 H19A 109.8 . .
C13 C19 H19B 109.8 . .
H19A C19 H19B 108.3 . .
C8 C20 H20A 109.5 . .
C8 C20 H20B 109.5 . .
C8 C20 H20C 109.5 . .
H20A C20 H20B 109.5 . .
H20A C20 H20C 109.5 . .
H20B C20 H20C 109.5 . .
O2 K1 O2 98.3(6) 5_665 .
O2 K1 O2 98.3(6) 5_665 4_655
O2 K1 O2 98.3(6) . 4_655
O2 K1 O3 58.5(6) 5_665 5_665
O2 K1 O3 58.5(6) . .
O2 K1 O3 119.4(5) . 4_655
O2 K1 O3 136.9(5) . 5_665
O2 K1 O3 136.9(5) 4_655 .
O2 K1 O3 119.4(5) 4_655 5_665
O2 K1 O3 58.5(6) 4_655 4_655
O2 K1 O3 119.4(5) 5_665 .
O2 K1 O3 136.9(5) 5_665 4_655
O2 K1 N2 60.8(5) 4_655 .
O2 K1 N2 60.8(5) . .
O2 K1 N2 60.8(5) 5_665 .
O2 K1 N3 119.2(5) 4_655 .
O2 K1 N3 119.2(5) 5_665 .
O2 K1 N3 119.2(5) . .
O3 K1 O3 99.1(6) . 4_655
O3 K1 O3 99.1(6) 5_665 4_655
O3 K1 O3 99.1(6) 5_665 .
O3 K1 N2 118.5(4) . .
O3 K1 N2 118.5(4) 4_655 .
O3 K1 N2 118.5(4) 5_665 .
O3 K1 N3 61.5(4) 4_655 .
O3 K1 N3 61.5(4) . .
O3 K1 N3 61.5(4) 5_665 .
N3 K1 N2 180.000(12) . .
C22 O2 K1 121.3(15) . .
C23 O2 K1 118.9(17) . .
C23 O2 C22 109.9(19) . .
C24 O3 K1 115.4(14) . .
C25 O3 K1 114.1(18) . .
C25 O3 C24 111(2) . .
C21 N2 K1 107.7(18) 4_655 .
C21 N2 K1 107.7(18) 5_665 .
C21 N2 K1 107.7(18) . .
C21 N2 C21 111.1(17) 5_665 .
C21 N2 C21 111.1(17) 5_665 4_655
C21 N2 C21 111.1(17) 4_655 .
C26 N3 K1 109.8(18) . .
C26 N3 K1 109.8(18) 4_655 .
C26 N3 K1 109.8(18) 5_665 .
C26 N3 C26 109.2(19) 5_665 .
C26 N3 C26 109.2(19) . 4_655
C26 N3 C26 109.2(19) 5_665 4_655
N2 C21 H21A 108.0 . .
N2 C21 H21B 108.0 . .
N2 C21 C22 117(2) . .
H21A C21 H21B 107.3 . .
C22 C21 H21A 108.0 . .
C22 C21 H21B 108.0 . .
O2 C22 C21 108(2) . .
O2 C22 H22A 110.2 . .
O2 C22 H22B 110.2 . .
C21 C22 H22A 110.2 . .
C21 C22 H22B 110.2 . .
H22A C22 H22B 108.5 . .
O2 C23 H23A 110.3 . .
O2 C23 H23B 110.3 . .
O2 C23 C24 107(2) . .
H23A C23 H23B 108.5 . .
C24 C23 H23A 110.3 . .
C24 C23 H23B 110.3 . .
O3 C24 C23 111(2) . .
O3 C24 H24A 109.5 . .
O3 C24 H24B 109.5 . .
C23 C24 H24A 109.5 . .
C23 C24 H24B 109.5 . .
H24A C24 H24B 108.1 . .
O3 C25 H25A 109.8 . .
O3 C25 H25B 109.8 . .
O3 C25 C26 110(3) . .
H25A C25 H25B 108.2 . .
C26 C25 H25A 109.8 . .
C26 C25 H25B 109.8 . .
N3 C26 C25 113(3) . .
N3 C26 H26A 109.0 . .
N3 C26 H26B 109.0 . .
C25 C26 H26A 109.0 . .
C25 C26 H26B 109.0 . .
H26A C26 H26B 107.8 . .

loop_
_geom_bond_atom_site_label_1
_geom_bond_atom_site_label_2
_geom_bond_distance
_geom_bond_site_symmetry_2
U1 Te1 2.942(2) .
U1 O1 2.204(11) .
U1 O1 2.204(11) 4
U1 O1 2.204(11) 5
U1 N1 2.767(17) 5
U1 N1 2.767(17) .
U1 N1 2.767(17) 4
O1 C5 1.32(2) .
N1 C1 1.47(2) .
N1 C2 1.53(3) .
N1 C3 1.49(3) .
C1 H1A 0.9900 .
C1 H1B 0.9900 .
C1 C2 1.54(2) 4
C2 H2A 0.9900 .
C2 H2B 0.9900 .
C3 H3A 0.9900 .
C3 H3B 0.9900 .
C3 C4 1.51(3) .
C4 C5 1.41(3) .
C4 C9 1.37(3) .
C5 C6 1.47(3) .
C6 C7 1.41(3) .
C6 C10 1.50(3) .
C7 H7 0.9500 .
C7 C8 1.44(3) .
C8 C9 1.38(3) .
C8 C20 1.48(3) .
C9 H9 0.9500 .
C10 C14 1.52(2) .
C10 C15 1.55(2) .
C10 C18 1.56(3) .
C11 H11 1.0000 .
C11 C14 1.49(3) .
C11 C16 1.53(3) .
C11 C19 1.57(3) .
C12 H12 1.0000 .
C12 C16 1.53(3) .
C12 C17 1.56(2) .
C12 C18 1.49(3) .
C13 H13 1.0000 .
C13 C15 1.52(3) .
C13 C17 1.50(3) .
C13 C19 1.55(3) .
C14 H14A 0.9900 .
C14 H14B 0.9900 .
C15 H15A 0.9900 .
C15 H15B 0.9900 .
C16 H16A 0.9900 .
C16 H16B 0.9900 .
C17 H17A 0.9900 .
C17 H17B 0.9900 .
C18 H18A 0.9900 .
C18 H18B 0.9900 .
C19 H19A 0.9900 .
C19 H19B 0.9900 .
C20 H20A 0.9800 .
C20 H20B 0.9800 .
C20 H20C 0.9800 .
K1 O2 2.801(19) 5_665
K1 O2 2.801(19) .
K1 O2 2.801(19) 4_655
K1 O3 2.841(18) 5_665
K1 O3 2.841(19) .
K1 O3 2.841(18) 4_655
K1 N2 2.95(4) .
K1 N3 2.94(4) .
O2 C22 1.43(4) .
O2 C23 1.41(3) .
O3 C24 1.41(3) .
O3 C25 1.39(3) .
N2 C21 1.44(3) 4_655
N2 C21 1.44(3) 5_665
N2 C21 1.44(3) .
N3 C26 1.47(3) .
N3 C26 1.47(3) 5_665
N3 C26 1.47(3) 4_655
C21 H21A 0.9900 .
C21 H21B 0.9900 .
C21 C22 1.52(3) .
C22 H22A 0.9900 .
C22 H22B 0.9900 .
C23 H23A 0.9900 .
C23 H23B 0.9900 .
C23 C24 1.49(3) .
C24 H24A 0.9900 .
C24 H24B 0.9900 .
C25 H25A 0.9900 .
C25 H25B 0.9900 .
C25 C26 1.53(4) .
C26 H26A 0.9900 .
C26 H26B 0.9900 .

loop_
_geom_torsion_atom_site_label_1
_geom_torsion_atom_site_label_2
_geom_torsion_atom_site_label_3
_geom_torsion_atom_site_label_4
_geom_torsion
_geom_torsion_site_symmetry_1
_geom_torsion_site_symmetry_4
U1 O1 C5 C4 15(4) . .
U1 O1 C5 C6 -164.9(16) . .
U1 N1 C1 C2 -62.9(18) . 4
U1 N1 C2 C1 -11.4(18) . 5
U1 N1 C3 C4 80.4(16) . .
O1 C5 C6 C7 168.0(17) . .
O1 C5 C6 C10 -13(3) . .
N1 C3 C4 C5 -63(2) . .
N1 C3 C4 C9 114(2) . .
C1 N1 C2 C1 -132.4(16) . 5
C1 N1 C3 C4 -166.6(17) . .
C2 N1 C1 C2 64(2) . 4
C2 N1 C3 C4 -46(2) . .
C3 N1 C1 C2 -174.6(17) . 4
C3 N1 C2 C1 108.1(17) . 5
C3 C4 C5 O1 8(3) . .
C3 C4 C5 C6 -171.7(17) . .
C3 C4 C9 C8 -179(2) . .
C4 C5 C6 C7 -12(3) . .
C4 C5 C6 C10 167.2(17) . .
C5 C4 C9 C8 -1(3) . .
C5 C6 C7 C8 5(3) . .
C5 C6 C10 C14 69(2) . .
C5 C6 C10 C15 -170.3(17) . .
C5 C6 C10 C18 -51(2) . .
C6 C7 C8 C9 3(3) . .
C6 C7 C8 C20 -179(2) . .
C6 C10 C14 C11 -178.5(15) . .
C6 C10 C15 C13 176.1(17) . .
C6 C10 C18 C12 -179.8(15) . .
C7 C6 C10 C14 -112.0(19) . .
C7 C6 C10 C15 9(3) . .
C7 C6 C10 C18 127.8(19) . .
C7 C8 C9 C4 -6(3) . .
C9 C4 C5 O1 -169.6(19) . .
C9 C4 C5 C6 10(3) . .
C10 C6 C7 C8 -173.8(19) . .
C14 C10 C15 C13 -59(2) . .
C14 C10 C18 C12 56(2) . .
C14 C11 C16 C12 -57(2) . .
C14 C11 C19 C13 55(2) . .
C15 C10 C14 C11 58(2) . .
C15 C10 C18 C12 -59(2) . .
C15 C13 C17 C12 59(2) . .
C15 C13 C19 C11 -57(2) . .
C16 C11 C14 C10 59(2) . .
C16 C11 C19 C13 -63(2) . .
C16 C12 C17 C13 60(2) . .
C16 C12 C18 C10 -59(2) . .
C17 C12 C16 C11 -61(2) . .
C17 C12 C18 C10 61(2) . .
C17 C13 C15 C10 -58(2) . .
C17 C13 C19 C11 63(2) . .
C18 C10 C14 C11 -57(2) . .
C18 C10 C15 C13 56(2) . .
C18 C12 C16 C11 59(2) . .
C18 C12 C17 C13 -61(2) . .
C19 C11 C14 C10 -58(2) . .
C19 C11 C16 C12 62(2) . .
C19 C13 C15 C10 61(2) . .
C19 C13 C17 C12 -61(2) . .
C20 C8 C9 C4 177(2) . .
K1 O2 C22 C21 36(2) . .
K1 O2 C23 C24 -47(2) . .
K1 O3 C24 C23 -47(2) . .
K1 O3 C25 C26 53(3) . .
K1 N2 C21 C22 50(2) . .
K1 N3 C26 C25 43(3) . .
O2 C23 C24 O3 61(3) . .
O3 C25 C26 N3 -67(4) . .
N2 C21 C22 O2 -60(3) . .
C21 N2 C21 C22 -67(4) 5_665 .
C21 N2 C21 C22 168(2) 4_655 .
C22 O2 C23 C24 167(2) . .
C23 O2 C22 C21 -179.0(19) . .
C24 O3 C25 C26 -174(2) . .
C25 O3 C24 C23 -179(2) . .
C26 N3 C26 C25 -77(4) 4_655 .
C26 N3 C26 C25 163(3) 5_665 .
